data_7235627
loop_
_publ_author_name
'Ding, Jian-Gang'
'Yin, Chao'
'Zheng, Ling-Yun'
'Han, Shan-Shan'
'Li, Bao-Long'
'Wu, Bing'

_publ_section_title
;
 Tuning cadmium coordination architectures using
 1,4-bis(1,2,4-triazol-1-ylmethyl)benzene and sulfoisophthalate
;
_journal_issue 47
_journal_name_full 'RSC Advances'
_journal_page_first 24594
_journal_paper_doi 10.1039/c4ra02291b
_journal_volume 4
_journal_year 2014
_chemical_formula_moiety 'C52 H54 Cd3 N18 O20 S2, 4(H2 O)'
_chemical_formula_sum 'C52 H62 Cd3 N18 O24 S2'
_chemical_formula_weight 1724.52
_space_group_IT_number 2
_space_group_name_Hall '-P 1'
_space_group_name_H-M_alt 'P -1'
_symmetry_cell_setting triclinic
_symmetry_space_group_name_Hall '-P 1'
_symmetry_space_group_name_H-M 'P -1'
_atom_sites_solution_hydrogens geom
_atom_sites_solution_primary direct
_atom_sites_solution_secondary difmap
_audit_creation_method SHELXL-97
_cell_angle_alpha 61.453(4)
_cell_angle_beta 83.117(3)
_cell_angle_gamma 88.190(3)
_cell_formula_units_Z 1
_cell_length_a 10.3437(4)
_cell_length_b 13.3030(6)
_cell_length_c 13.8717(5)
_cell_measurement_reflns_used 5464
_cell_measurement_temperature 223(2)
_cell_measurement_theta_max 26.3939
_cell_measurement_theta_min 3.3577
_cell_volume 1663.91(13)
_computing_cell_refinement
;
CrysAlisPro, Agilent Technologies,
Version 1.171.35.21 (release 20-01-2012 CrysAlis171 .NET)
;
_computing_data_collection
;
CrysAlisPro, Agilent Technologies,
Version 1.171.35.21 (release 20-01-2012 CrysAlis171 .NET)
;
_computing_data_reduction
;
CrysAlisPro, Agilent Technologies,
Version 1.171.35.21 (release 20-01-2012 CrysAlis171 .NET)
;
_computing_molecular_graphics 'Bruker SHELXTL'
_computing_publication_material 'Bruker SHELXTL'
_computing_structure_refinement 'SHELXL-97 (Sheldrick, 1997)'
_computing_structure_solution 'SHELXS-97 (Sheldrick, 1990)'
_diffrn_ambient_temperature 223(2)
_diffrn_detector_area_resol_mean 10.4692
_diffrn_measured_fraction_theta_full 0.998
_diffrn_measured_fraction_theta_max 0.998
_diffrn_measurement_device_type 'Xcalibur, Atlas, Gemini'
_diffrn_measurement_method \w
_diffrn_radiation_monochromator graphite
_diffrn_radiation_source 'fine-focus sealed tube'
_diffrn_radiation_type MoK\a
_diffrn_radiation_wavelength 0.71073
_diffrn_reflns_av_R_equivalents 0.0248
_diffrn_reflns_av_sigmaI/netI 0.0432
_diffrn_reflns_limit_h_max 12
_diffrn_reflns_limit_h_min -12
_diffrn_reflns_limit_k_max 16
_diffrn_reflns_limit_k_min -15
_diffrn_reflns_limit_l_max 16
_diffrn_reflns_limit_l_min -17
_diffrn_reflns_number 11702
_diffrn_reflns_theta_full 26.40
_diffrn_reflns_theta_max 26.40
_diffrn_reflns_theta_min 3.36
_diffrn_standards_decay_% 0
_diffrn_standards_interval_count 0
_diffrn_standards_interval_time 0
_diffrn_standards_number 0
_exptl_absorpt_coefficient_mu 1.104
_exptl_absorpt_correction_T_max 0.8789
_exptl_absorpt_correction_T_min 0.6985
_exptl_absorpt_correction_type multi-scan
_exptl_absorpt_process_details
;
CrysAlisPro, Agilent Technologies,
Version 1.171.35.21, 
Empirical absorption correction using spherical harmonics,
 implemented in SCALE3 ABSPACK scaling algorithm.
;
_exptl_crystal_colour Colorless
_exptl_crystal_density_diffrn 1.721
_exptl_crystal_density_method 'not measured'
_exptl_crystal_description Chip
_exptl_crystal_F_000 868
_exptl_crystal_size_max 0.35
_exptl_crystal_size_mid 0.28
_exptl_crystal_size_min 0.12
_refine_diff_density_max 1.106
_refine_diff_density_min -0.966
_refine_diff_density_rms 0.087
_refine_ls_extinction_method none
_refine_ls_goodness_of_fit_ref 1.033
_refine_ls_hydrogen_treatment mixed
_refine_ls_matrix_type full
_refine_ls_number_parameters 478
_refine_ls_number_reflns 6827
_refine_ls_number_restraints 12
_refine_ls_restrained_S_all 1.033
_refine_ls_R_factor_all 0.0502
_refine_ls_R_factor_gt 0.0401
_refine_ls_shift/su_max 0.001
_refine_ls_shift/su_mean 0.000
_refine_ls_structure_factor_coef Fsqd
_refine_ls_weighting_details 'calc w=1/[\s^2^(Fo^2^)+(0.0397P)^2^+1.7419P] where P=(Fo^2^+2Fc^2^)/3'
_refine_ls_weighting_scheme calc
_refine_ls_wR_factor_gt 0.0892
_refine_ls_wR_factor_ref 0.0940
_reflns_number_gt 5812
_reflns_number_total 6827
_reflns_threshold_expression >2sigma(I)
_cod_data_source_file c4ra02291b2.cif
_cod_data_source_block cdbbtzsip
_cod_depositor_comments
;
The following automatic conversions were performed:

data item '_exptl_absorpt_correction_type' value 'Multi-scan' was
changed to 'multi-scan' in accordance with the
/home/saulius/struct/COD-crude-data/automatic-downloads/DataCite-retrospective/RSC/depositions/lib/dictionaries/cif_core.dic
dictionary named 'cif_core.dic' version 2.4.2 last updated on
2011-04-26.

data item '_symmetry_cell_setting' value 'Triclinic' was changed to
'triclinic' in accordance with the
/home/saulius/struct/COD-crude-data/automatic-downloads/DataCite-retrospective/RSC/depositions/lib/dictionaries/cif_core.dic
dictionary named 'cif_core.dic' version 2.4.2 last updated on
2011-04-26.

Automatic conversion script
Id: cif_fix_values 6909 2019-04-08 15:41:33Z antanas 
;
_cod_original_sg_symbol_H-M P-1
_cod_database_code 7235627

loop_
_symmetry_equiv_pos_as_xyz
'x, y, z'
'-x, -y, -z'

loop_
_atom_site_label
_atom_site_type_symbol
_atom_site_fract_x
_atom_site_fract_y
_atom_site_fract_z
_atom_site_U_iso_or_equiv
_atom_site_adp_type
_atom_site_occupancy
_atom_site_symmetry_multiplicity
_atom_site_calc_flag
_atom_site_refinement_flags
Cd1 Cd 0.50532(2) 0.70305(2) 0.852654(18) 0.02670(9) Uani 1 1 d .
Cd2 Cd 1.5000 0.5000 0.5000 0.04560(13) Uani 1 2 d SD
S1 S 0.95339(10) 0.55431(9) 1.30062(8) 0.0398(2) Uani 1 1 d .
O1 O 0.7595(3) 0.6884(3) 0.8355(2) 0.0506(8) Uani 1 1 d .
O2 O 0.6376(2) 0.6436(2) 0.9929(2) 0.0424(7) Uani 1 1 d .
O3 O 1.2523(2) 0.7066(2) 0.8253(2) 0.0384(6) Uani 1 1 d .
O4 O 1.3316(2) 0.6167(2) 0.9855(2) 0.0387(6) Uani 1 1 d .
O5 O 0.9490(5) 0.4334(3) 1.3653(3) 0.0861(13) Uani 1 1 d .
O6 O 1.0657(4) 0.6039(5) 1.3097(3) 0.1142(19) Uani 1 1 d .
O7 O 0.8377(5) 0.6080(5) 1.3156(3) 0.115(2) Uani 1 1 d .
O8 O 0.5237(3) 0.5305(2) 0.8455(2) 0.0407(6) Uani 1 1 d D
O9 O 1.5565(4) 0.4781(4) 0.3435(3) 0.0708(10) Uani 1 1 d D
O10 O 1.6842(3) 0.6028(4) 0.4847(3) 0.0670(10) Uani 1 1 d D
O11 O 1.2653(3) 0.6821(3) 0.6390(3) 0.0560(8) Uani 1 1 d D
O12 O 0.7662(4) 0.6207(3) 0.6575(3) 0.0721(10) Uani 1 1 d D
N1 N 0.6897(3) 0.9487(2) 0.5301(2) 0.0286(6) Uani 1 1 d .
N2 N 0.6094(3) 0.9098(3) 0.4836(2) 0.0356(7) Uani 1 1 d .
N3 N 0.5613(3) 0.8225(3) 0.6679(2) 0.0292(6) Uani 1 1 d .
N4 N 1.2882(3) 0.8054(3) 0.2958(3) 0.0383(7) Uani 1 1 d .
N5 N 1.3901(4) 0.8622(3) 0.3047(3) 0.0485(9) Uani 1 1 d .
N6 N 1.4145(3) 0.6717(3) 0.3949(3) 0.0452(8) Uani 1 1 d .
N7 N 0.3272(3) 1.0036(3) 0.8557(3) 0.0375(7) Uani 1 1 d .
N8 N 0.3863(4) 0.9746(4) 0.9464(3) 0.0620(12) Uani 1 1 d .
N9 N 0.4569(3) 0.8681(3) 0.8663(2) 0.0349(7) Uani 1 1 d .
C1 C 0.8973(3) 0.9867(3) 0.4076(3) 0.0297(8) Uani 1 1 d .
C2 C 0.9724(4) 1.0642(3) 0.3118(3) 0.0351(8) Uani 1 1 d .
H2A H 0.9593 1.1431 0.2834 0.042 Uiso 1 1 calc R
C3 C 1.0662(4) 1.0264(3) 0.2581(3) 0.0378(9) Uani 1 1 d .
H3A H 1.1168 1.0801 0.1937 0.045 Uiso 1 1 calc R
C4 C 1.0871(4) 0.9101(3) 0.2974(3) 0.0349(8) Uani 1 1 d .
C5 C 1.0136(4) 0.8331(3) 0.3947(3) 0.0403(9) Uani 1 1 d .
H5A H 1.0276 0.7542 0.4240 0.048 Uiso 1 1 calc R
C6 C 0.9204(4) 0.8708(3) 0.4490(3) 0.0378(9) Uani 1 1 d .
H6A H 0.8720 0.8173 0.5149 0.045 Uiso 1 1 calc R
C7 C 0.7956(4) 1.0325(3) 0.4625(3) 0.0343(8) Uani 1 1 d .
H7A H 0.8371 1.0551 0.5095 0.041 Uiso 1 1 calc R
H7B H 0.7590 1.1011 0.4056 0.041 Uiso 1 1 calc R
C8 C 1.1817(4) 0.8690(4) 0.2335(3) 0.0436(10) Uani 1 1 d .
H8A H 1.1348 0.8196 0.2140 0.052 Uiso 1 1 calc R
H8B H 1.2183 0.9350 0.1646 0.052 Uiso 1 1 calc R
C9 C 0.6597(3) 0.8967(3) 0.6384(3) 0.0316(8) Uani 1 1 d .
H9A H 0.7020 0.9104 0.6875 0.038 Uiso 1 1 calc R
C10 C 0.5337(3) 0.8340(3) 0.5705(3) 0.0321(8) Uani 1 1 d .
H10A H 0.4665 0.7917 0.5650 0.038 Uiso 1 1 calc R
C11 C 1.4624(4) 0.7773(4) 0.3641(3) 0.0472(10) Uani 1 1 d .
H11A H 1.5421 0.7891 0.3840 0.057 Uiso 1 1 calc R
C12 C 1.3046(4) 0.6944(4) 0.3491(4) 0.0467(10) Uani 1 1 d .
H12A H 1.2464 0.6388 0.3540 0.056 Uiso 1 1 calc R
C13 C 0.1080(4) 1.0398(3) 0.9187(3) 0.0329(8) Uani 1 1 d .
C14 C 0.0648(4) 0.9272(3) 0.9681(3) 0.0411(9) Uani 1 1 d .
H14A H 0.1088 0.8765 0.9472 0.049 Uiso 1 1 calc R
C15 C -0.0424(4) 0.8877(3) 1.0478(3) 0.0393(9) Uani 1 1 d .
H15A H -0.0709 0.8108 1.0795 0.047 Uiso 1 1 calc R
C16 C 0.2219(4) 1.0851(3) 0.8293(3) 0.0418(9) Uani 1 1 d .
H16A H 0.1933 1.0998 0.7589 0.050 Uiso 1 1 calc R
H16B H 0.2541 1.1578 0.8207 0.050 Uiso 1 1 calc R
C17 C 0.4634(4) 0.8934(5) 0.9486(4) 0.0551(12) Uani 1 1 d .
H17A H 0.5188 0.8557 1.0036 0.066 Uiso 1 1 calc R
C18 C 0.3693(4) 0.9400(3) 0.8096(3) 0.0360(9) Uani 1 1 d .
H18A H 0.3410 0.9449 0.7455 0.043 Uiso 1 1 calc R
C19 C 0.8672(3) 0.6324(3) 0.9960(3) 0.0259(7) Uani 1 1 d .
C20 C 0.9912(3) 0.6476(3) 0.9376(3) 0.0255(7) Uani 1 1 d .
H20A H 0.9997 0.6693 0.8619 0.031 Uiso 1 1 calc R
C21 C 1.1022(3) 0.6310(3) 0.9905(3) 0.0241(7) Uani 1 1 d .
C22 C 1.0888(3) 0.5990(3) 1.1025(3) 0.0262(7) Uani 1 1 d .
H22A H 1.1631 0.5873 1.1391 0.031 Uiso 1 1 calc R
C23 C 0.9657(3) 0.5845(3) 1.1602(3) 0.0277(7) Uani 1 1 d .
C24 C 0.8546(3) 0.6006(3) 1.1076(3) 0.0284(7) Uani 1 1 d .
H24A H 0.7716 0.5898 1.1475 0.034 Uiso 1 1 calc R
C25 C 0.7473(3) 0.6565(3) 0.9361(3) 0.0335(8) Uani 1 1 d .
C26 C 1.2373(3) 0.6522(3) 0.9287(3) 0.0290(8) Uani 1 1 d .
H1W H 0.596(3) 0.503(3) 0.877(3) 0.035 Uiso 1 1 d D
H2W H 0.461(3) 0.484(3) 0.892(3) 0.035 Uiso 1 1 d D
H3W H 1.604(3) 0.4177(19) 0.354(3) 0.035 Uiso 1 1 d D
H4W H 1.614(3) 0.531(2) 0.328(2) 0.035 Uiso 1 1 d D
H5W H 1.748(3) 0.617(3) 0.434(3) 0.035 Uiso 1 1 d D
H6W H 1.703(4) 0.609(3) 0.541(2) 0.035 Uiso 1 1 d D
H7W H 1.250(4) 0.681(3) 0.706(2) 0.035 Uiso 1 1 d D
H8W H 1.200(3) 0.637(3) 0.640(3) 0.035 Uiso 1 1 d D
H9W H 0.753(4) 0.637(3) 0.714(2) 0.035 Uiso 1 1 d D
H10W H 0.837(3) 0.576(3) 0.664(3) 0.035 Uiso 1 1 d D

loop_
_atom_site_aniso_label
_atom_site_aniso_U_11
_atom_site_aniso_U_22
_atom_site_aniso_U_33
_atom_site_aniso_U_23
_atom_site_aniso_U_13
_atom_site_aniso_U_12
Cd1 0.02104(14) 0.02887(15) 0.02433(14) -0.00868(10) 0.00025(9) 0.00084(10)
Cd2 0.0393(2) 0.0562(3) 0.0589(3) -0.0399(2) -0.01746(19) 0.0174(2)
S1 0.0376(6) 0.0483(6) 0.0364(5) -0.0233(4) 0.0006(4) -0.0061(5)
O1 0.0366(16) 0.0553(19) 0.0420(17) -0.0058(13) -0.0180(12) 0.0004(14)
O2 0.0182(13) 0.0435(16) 0.0633(17) -0.0226(14) -0.0110(12) 0.0025(11)
O3 0.0322(15) 0.0428(16) 0.0361(15) -0.0170(12) 0.0038(11) -0.0072(12)
O4 0.0154(12) 0.0409(15) 0.0451(15) -0.0090(12) -0.0024(10) 0.0023(11)
O5 0.149(4) 0.054(2) 0.0428(19) -0.0063(16) -0.037(2) -0.018(2)
O6 0.086(3) 0.213(6) 0.072(3) -0.089(3) 0.004(2) -0.067(3)
O7 0.125(4) 0.171(5) 0.061(2) -0.068(3) -0.020(2) 0.092(4)
O8 0.0401(17) 0.0388(16) 0.0384(15) -0.0155(12) -0.0012(12) 0.0016(13)
O9 0.066(2) 0.096(3) 0.075(2) -0.061(2) -0.0121(18) 0.017(2)
O10 0.0393(19) 0.115(3) 0.074(2) -0.068(2) -0.0018(16) -0.0024(19)
O11 0.064(2) 0.055(2) 0.0564(19) -0.0341(16) 0.0062(16) -0.0162(16)
O12 0.078(3) 0.082(3) 0.068(2) -0.045(2) -0.0158(19) 0.028(2)
N1 0.0264(16) 0.0289(16) 0.0270(15) -0.0106(12) -0.0020(11) -0.0030(13)
N2 0.0315(17) 0.0441(19) 0.0280(15) -0.0140(14) -0.0049(12) -0.0056(14)
N3 0.0225(15) 0.0343(17) 0.0281(15) -0.0126(13) -0.0023(11) -0.0015(13)
N4 0.0296(17) 0.047(2) 0.0454(18) -0.0276(16) -0.0078(13) 0.0049(15)
N5 0.040(2) 0.050(2) 0.056(2) -0.0239(18) -0.0082(16) -0.0071(17)
N6 0.0353(19) 0.052(2) 0.062(2) -0.0365(18) -0.0158(16) 0.0089(17)
N7 0.0357(18) 0.0403(19) 0.0433(18) -0.0248(15) -0.0093(14) 0.0065(15)
N8 0.049(2) 0.095(3) 0.083(3) -0.071(3) -0.034(2) 0.029(2)
N9 0.0341(17) 0.0378(18) 0.0362(16) -0.0204(14) -0.0046(13) 0.0002(14)
C1 0.0218(18) 0.0266(18) 0.0331(18) -0.0080(14) -0.0036(13) -0.0015(14)
C2 0.034(2) 0.0245(18) 0.0349(19) -0.0051(15) -0.0008(15) -0.0039(16)
C3 0.034(2) 0.037(2) 0.0275(18) -0.0047(15) 0.0012(15) -0.0061(17)
C4 0.0280(19) 0.042(2) 0.0340(19) -0.0165(16) -0.0076(14) 0.0011(16)
C5 0.037(2) 0.027(2) 0.049(2) -0.0123(17) -0.0048(17) 0.0046(17)
C6 0.033(2) 0.0258(19) 0.040(2) -0.0048(16) 0.0016(16) -0.0057(16)
C7 0.032(2) 0.0261(19) 0.037(2) -0.0094(15) 0.0016(15) -0.0072(15)
C8 0.040(2) 0.056(3) 0.039(2) -0.0241(19) -0.0141(17) 0.009(2)
C9 0.0287(19) 0.034(2) 0.0314(19) -0.0146(15) -0.0048(14) -0.0024(16)
C10 0.0234(18) 0.037(2) 0.0331(19) -0.0142(16) -0.0028(14) -0.0047(15)
C11 0.032(2) 0.065(3) 0.053(3) -0.033(2) -0.0091(18) -0.002(2)
C12 0.037(2) 0.047(3) 0.072(3) -0.039(2) -0.018(2) 0.0072(19)
C13 0.035(2) 0.0279(19) 0.038(2) -0.0162(15) -0.0130(15) 0.0075(16)
C14 0.047(2) 0.029(2) 0.054(2) -0.0249(18) -0.0068(18) 0.0075(18)
C15 0.042(2) 0.0225(18) 0.055(2) -0.0190(17) -0.0087(18) 0.0051(17)
C16 0.040(2) 0.034(2) 0.051(2) -0.0197(18) -0.0072(18) 0.0084(18)
C17 0.045(3) 0.082(4) 0.065(3) -0.053(3) -0.028(2) 0.021(2)
C18 0.044(2) 0.033(2) 0.0303(19) -0.0138(16) -0.0068(16) 0.0026(17)
C19 0.0186(17) 0.0172(16) 0.0397(19) -0.0111(14) -0.0054(13) -0.0019(13)
C20 0.0251(18) 0.0155(15) 0.0298(17) -0.0058(13) -0.0041(13) -0.0001(13)
C21 0.0169(16) 0.0161(15) 0.0350(18) -0.0089(13) -0.0026(13) -0.0006(13)
C22 0.0196(17) 0.0236(17) 0.0355(18) -0.0136(14) -0.0062(13) 0.0006(13)
C23 0.0254(18) 0.0222(17) 0.0360(19) -0.0144(14) -0.0023(14) -0.0010(14)
C24 0.0153(16) 0.0230(17) 0.044(2) -0.0143(15) 0.0006(13) -0.0015(13)
C25 0.0213(18) 0.0240(18) 0.050(2) -0.0117(16) -0.0100(15) -0.0001(14)
C26 0.0229(18) 0.0244(18) 0.037(2) -0.0135(15) 0.0019(14) -0.0015(14)

loop_
_atom_type_symbol
_atom_type_description
_atom_type_scat_dispersion_real
_atom_type_scat_dispersion_imag
_atom_type_scat_source
C C 0.0033 0.0016 'International Tables Vol C Tables 4.2.6.8 and 6.1.1.4'
H H 0.0000 0.0000 'International Tables Vol C Tables 4.2.6.8 and 6.1.1.4'
O O 0.0106 0.0060 'International Tables Vol C Tables 4.2.6.8 and 6.1.1.4'
N N 0.0061 0.0033 'International Tables Vol C Tables 4.2.6.8 and 6.1.1.4'
S S 0.1246 0.1234 'International Tables Vol C Tables 4.2.6.8 and 6.1.1.4'
Cd Cd -0.8075 1.2024 'International Tables Vol C Tables 4.2.6.8 and 6.1.1.4'

loop_
_geom_angle_atom_site_label_1
_geom_angle_atom_site_label_2
_geom_angle_atom_site_label_3
_geom_angle
_geom_angle_site_symmetry_1
_geom_angle_site_symmetry_3
N3 Cd1 O4 143.41(9) . 1_455
N3 Cd1 O2 127.53(10) . .
O4 Cd1 O2 88.40(9) 1_455 .
N3 Cd1 N9 86.22(11) . .
O4 Cd1 N9 86.82(11) 1_455 .
O2 Cd1 N9 90.63(10) . .
N3 Cd1 O8 96.91(10) . .
O4 Cd1 O8 86.43(10) 1_455 .
O2 Cd1 O8 93.07(10) . .
N9 Cd1 O8 172.20(11) . .
N3 Cd1 O1 78.59(9) . .
O4 Cd1 O1 137.53(8) 1_455 .
O2 Cd1 O1 52.56(9) . .
N9 Cd1 O1 107.13(11) . .
O8 Cd1 O1 80.54(10) . .
N6 Cd2 N6 180.000(1) . 2_866
N6 Cd2 O10 86.14(14) . .
N6 Cd2 O10 93.86(14) 2_866 .
N6 Cd2 O10 93.86(14) . 2_866
N6 Cd2 O10 86.14(14) 2_866 2_866
O10 Cd2 O10 180.000(1) . 2_866
N6 Cd2 O9 89.93(14) . 2_866
N6 Cd2 O9 90.07(13) 2_866 2_866
O10 Cd2 O9 82.37(13) . 2_866
O10 Cd2 O9 97.63(13) 2_866 2_866
N6 Cd2 O9 90.07(13) . .
N6 Cd2 O9 89.93(13) 2_866 .
O10 Cd2 O9 97.63(13) . .
O10 Cd2 O9 82.37(13) 2_866 .
O9 Cd2 O9 180.000(1) 2_866 .
O6 S1 O5 112.2(3) . .
O6 S1 O7 112.9(3) . .
O5 S1 O7 114.4(3) . .
O6 S1 C23 105.7(2) . .
O5 S1 C23 106.43(19) . .
O7 S1 C23 104.30(19) . .
C25 O1 Cd1 85.5(2) . .
C25 O2 Cd1 98.9(2) . .
C26 O4 Cd1 101.4(2) . 1_655
Cd1 O8 H1W 102(3) . .
Cd1 O8 H2W 108(3) . .
H1W O8 H2W 105(4) . .
Cd2 O9 H3W 116(2) . .
Cd2 O9 H4W 83.0(13) . .
H3W O9 H4W 104(2) . .
Cd2 O10 H5W 122(3) . .
Cd2 O10 H6W 120(3) . .
H5W O10 H6W 115(4) . .
H7W O11 H8W 105(3) . .
H9W O12 H10W 111(4) . .
C9 N1 N2 110.0(3) . .
C9 N1 C7 128.7(3) . .
N2 N1 C7 121.2(3) . .
C10 N2 N1 102.5(3) . .
C9 N3 C10 103.2(3) . .
C9 N3 Cd1 117.8(2) . .
C10 N3 Cd1 138.3(2) . .
C12 N4 N5 110.1(3) . .
C12 N4 C8 129.5(4) . .
N5 N4 C8 120.4(3) . .
C11 N5 N4 101.7(3) . .
C12 N6 C11 102.4(4) . .
C12 N6 Cd2 129.1(3) . .
C11 N6 Cd2 128.5(3) . .
C18 N7 N8 110.0(3) . .
C18 N7 C16 129.6(3) . .
N8 N7 C16 120.0(3) . .
C17 N8 N7 102.4(3) . .
C18 N9 C17 102.4(3) . .
C18 N9 Cd1 121.5(2) . .
C17 N9 Cd1 131.7(3) . .
C2 C1 C6 118.5(3) . .
C2 C1 C7 118.4(3) . .
C6 C1 C7 123.1(3) . .
C3 C2 C1 120.5(3) . .
C3 C2 H2A 119.7 . .
C1 C2 H2A 119.7 . .
C2 C3 C4 121.2(3) . .
C2 C3 H3A 119.4 . .
C4 C3 H3A 119.4 . .
C5 C4 C3 118.0(3) . .
C5 C4 C8 121.0(4) . .
C3 C4 C8 120.9(3) . .
C6 C5 C4 120.9(4) . .
C6 C5 H5A 119.6 . .
C4 C5 H5A 119.6 . .
C5 C6 C1 120.9(3) . .
C5 C6 H6A 119.6 . .
C1 C6 H6A 119.6 . .
N1 C7 C1 112.6(3) . .
N1 C7 H7A 109.1 . .
C1 C7 H7A 109.1 . .
N1 C7 H7B 109.1 . .
C1 C7 H7B 109.1 . .
H7A C7 H7B 107.8 . .
N4 C8 C4 112.6(3) . .
N4 C8 H8A 109.1 . .
C4 C8 H8A 109.1 . .
N4 C8 H8B 109.1 . .
C4 C8 H8B 109.1 . .
H8A C8 H8B 107.8 . .
N1 C9 N3 110.2(3) . .
N1 C9 H9A 124.9 . .
N3 C9 H9A 124.9 . .
N2 C10 N3 114.1(3) . .
N2 C10 H10A 123.0 . .
N3 C10 H10A 123.0 . .
N5 C11 N6 115.3(4) . .
N5 C11 H11A 122.3 . .
N6 C11 H11A 122.3 . .
N4 C12 N6 110.6(4) . .
N4 C12 H12A 124.7 . .
N6 C12 H12A 124.7 . .
C14 C13 C15 118.2(4) . 2_577
C14 C13 C16 121.8(3) . .
C15 C13 C16 120.0(3) 2_577 .
C13 C14 C15 121.2(4) . .
C13 C14 H14A 119.4 . .
C15 C14 H14A 119.4 . .
C14 C15 C13 120.7(4) . 2_577
C14 C15 H15A 119.7 . .
C13 C15 H15A 119.7 2_577 .
N7 C16 C13 111.1(3) . .
N7 C16 H16A 109.4 . .
C13 C16 H16A 109.4 . .
N7 C16 H16B 109.4 . .
C13 C16 H16B 109.4 . .
H16A C16 H16B 108.0 . .
N8 C17 N9 115.0(4) . .
N8 C17 H17A 122.5 . .
N9 C17 H17A 122.5 . .
N7 C18 N9 110.3(3) . .
N7 C18 H18A 124.8 . .
N9 C18 H18A 124.8 . .
C24 C19 C20 119.7(3) . .
C24 C19 C25 120.2(3) . .
C20 C19 C25 120.0(3) . .
C21 C20 C19 120.6(3) . .
C21 C20 H20A 119.7 . .
C19 C20 H20A 119.7 . .
C22 C21 C20 119.4(3) . .
C22 C21 C26 118.7(3) . .
C20 C21 C26 121.8(3) . .
C23 C22 C21 120.0(3) . .
C23 C22 H22A 120.0 . .
C21 C22 H22A 120.0 . .
C22 C23 C24 120.8(3) . .
C22 C23 S1 118.3(3) . .
C24 C23 S1 120.7(3) . .
C19 C24 C23 119.6(3) . .
C19 C24 H24A 120.2 . .
C23 C24 H24A 120.2 . .
O1 C25 O2 123.0(3) . .
O1 C25 C19 119.9(3) . .
O2 C25 C19 117.2(3) . .
O3 C26 O4 122.8(3) . .
O3 C26 C21 119.8(3) . .
O4 C26 C21 117.3(3) . .

loop_
_geom_bond_atom_site_label_1
_geom_bond_atom_site_label_2
_geom_bond_distance
_geom_bond_site_symmetry_2
Cd1 N3 2.289(3) .
Cd1 O4 2.293(2) 1_455
Cd1 O2 2.320(3) .
Cd1 N9 2.327(3) .
Cd1 O8 2.345(3) .
Cd1 O1 2.621(3) .
Cd2 N6 2.264(4) .
Cd2 N6 2.264(4) 2_866
Cd2 O10 2.309(4) .
Cd2 O10 2.309(4) 2_866
Cd2 O9 2.330(3) 2_866
Cd2 O9 2.330(3) .
S1 O6 1.402(4) .
S1 O5 1.417(4) .
S1 O7 1.419(4) .
S1 C23 1.780(3) .
O1 C25 1.241(5) .
O2 C25 1.267(4) .
O3 C26 1.252(4) .
O4 C26 1.263(4) .
O4 Cd1 2.293(2) 1_655
O8 H1W 0.888(19) .
O8 H2W 0.876(19) .
O9 H3W 0.889(18) .
O9 H4W 0.860(18) .
O10 H5W 0.859(19) .
O10 H6W 0.873(19) .
O11 H7W 0.916(18) .
O11 H8W 0.910(19) .
O12 H9W 0.907(18) .
O12 H10W 0.911(19) .
N1 C9 1.319(4) .
N1 N2 1.359(4) .
N1 C7 1.468(4) .
N2 C10 1.321(5) .
N3 C9 1.325(5) .
N3 C10 1.351(4) .
N4 C12 1.313(5) .
N4 N5 1.367(5) .
N4 C8 1.465(5) .
N5 C11 1.312(5) .
N6 C12 1.325(5) .
N6 C11 1.349(6) .
N7 C18 1.321(5) .
N7 N8 1.346(5) .
N7 C16 1.463(5) .
N8 C17 1.313(6) .
N9 C18 1.324(5) .
N9 C17 1.344(5) .
C1 C2 1.388(5) .
C1 C6 1.388(5) .
C1 C7 1.506(5) .
C2 C3 1.380(5) .
C2 H2A 0.9400 .
C3 C4 1.392(5) .
C3 H3A 0.9400 .
C4 C5 1.390(5) .
C4 C8 1.505(5) .
C5 C6 1.381(5) .
C5 H5A 0.9400 .
C6 H6A 0.9400 .
C7 H7A 0.9800 .
C7 H7B 0.9800 .
C8 H8A 0.9800 .
C8 H8B 0.9800 .
C9 H9A 0.9400 .
C10 H10A 0.9400 .
C11 H11A 0.9400 .
C12 H12A 0.9400 .
C13 C14 1.379(5) .
C13 C15 1.385(5) 2_577
C13 C16 1.507(5) .
C14 C15 1.384(6) .
C14 H14A 0.9400 .
C15 C13 1.385(5) 2_577
C15 H15A 0.9400 .
C16 H16A 0.9800 .
C16 H16B 0.9800 .
C17 H17A 0.9400 .
C18 H18A 0.9400 .
C19 C24 1.387(5) .
C19 C20 1.398(5) .
C19 C25 1.516(5) .
C20 C21 1.392(5) .
C20 H20A 0.9400 .
C21 C22 1.391(5) .
C21 C26 1.508(5) .
C22 C23 1.386(5) .
C22 H22A 0.9400 .
C23 C24 1.390(5) .
C24 H24A 0.9400 .

loop_
_geom_hbond_atom_site_label_D
_geom_hbond_atom_site_label_H
_geom_hbond_atom_site_label_A
_geom_hbond_distance_DH
_geom_hbond_distance_HA
_geom_hbond_distance_DA
_geom_hbond_angle_DHA
_geom_hbond_site_symmetry_A
O8 H1W O4 0.888(19) 2.03(3) 2.800(4) 145(3) 2_767
O8 H2W O2 0.876(19) 1.90(2) 2.749(4) 164(4) 2_667
O9 H3W O11 0.889(18) 1.84(2) 2.713(5) 166(3) 2_866
O9 H4W O7 0.860(18) 2.52(3) 3.317(7) 155(3) 1_654
O10 H5W O7 0.859(19) 1.84(2) 2.643(5) 155(4) 1_654
O10 H6W O12 0.873(19) 1.88(2) 2.752(5) 173(4) 1_655
O11 H7W O3 0.916(18) 1.85(2) 2.742(4) 165(4) .
O11 H8W O5 0.910(19) 1.86(2) 2.759(5) 170(4) 2_767
O12 H9W O1 0.907(18) 2.10(2) 2.998(5) 169(4) .
O12 H10W O5 0.911(19) 2.22(3) 3.026(6) 148(3) 2_767

loop_
_geom_torsion_atom_site_label_1
_geom_torsion_atom_site_label_2
_geom_torsion_atom_site_label_3
_geom_torsion_atom_site_label_4
_geom_torsion
_geom_torsion_site_symmetry_1
_geom_torsion_site_symmetry_4
N3 Cd1 O1 C25 158.4(2) . .
O4 Cd1 O1 C25 -28.5(3) 1_455 .
O2 Cd1 O1 C25 -1.2(2) . .
N9 Cd1 O1 C25 76.0(2) . .
O8 Cd1 O1 C25 -102.5(2) . .
N3 Cd1 O2 C25 -24.3(3) . .
O4 Cd1 O2 C25 163.2(2) 1_455 .
N9 Cd1 O2 C25 -110.0(2) . .
O8 Cd1 O2 C25 76.8(2) . .
O1 Cd1 O2 C25 1.2(2) . .
C9 N1 N2 C10 -0.1(4) . .
C7 N1 N2 C10 177.3(3) . .
O4 Cd1 N3 C9 142.2(2) 1_455 .
O2 Cd1 N3 C9 -25.2(3) . .
N9 Cd1 N3 C9 62.7(3) . .
O8 Cd1 N3 C9 -124.5(3) . .
O1 Cd1 N3 C9 -45.7(3) . .
O4 Cd1 N3 C10 -48.6(4) 1_455 .
O2 Cd1 N3 C10 144.0(3) . .
N9 Cd1 N3 C10 -128.1(4) . .
O8 Cd1 N3 C10 44.7(4) . .
O1 Cd1 N3 C10 123.6(4) . .
C12 N4 N5 C11 0.5(4) . .
C8 N4 N5 C11 -179.5(3) . .
O10 Cd2 N6 C12 171.4(4) . .
O10 Cd2 N6 C12 -8.6(4) 2_866 .
O9 Cd2 N6 C12 -106.3(4) 2_866 .
O9 Cd2 N6 C12 73.7(4) . .
O10 Cd2 N6 C11 -9.5(3) . .
O10 Cd2 N6 C11 170.5(3) 2_866 .
O9 Cd2 N6 C11 72.8(4) 2_866 .
O9 Cd2 N6 C11 -107.2(4) . .
C18 N7 N8 C17 0.5(5) . .
C16 N7 N8 C17 173.8(4) . .
N3 Cd1 N9 C18 58.8(3) . .
O4 Cd1 N9 C18 -85.2(3) 1_455 .
O2 Cd1 N9 C18 -173.6(3) . .
O1 Cd1 N9 C18 135.7(3) . .
N3 Cd1 N9 C17 -149.0(4) . .
O4 Cd1 N9 C17 66.9(4) 1_455 .
O2 Cd1 N9 C17 -21.5(4) . .
O1 Cd1 N9 C17 -72.2(4) . .
C6 C1 C2 C3 1.3(6) . .
C7 C1 C2 C3 -179.6(4) . .
C1 C2 C3 C4 0.7(6) . .
C2 C3 C4 C5 -2.1(6) . .
C2 C3 C4 C8 174.9(4) . .
C3 C4 C5 C6 1.6(6) . .
C8 C4 C5 C6 -175.4(4) . .
C4 C5 C6 C1 0.3(6) . .
C2 C1 C6 C5 -1.7(6) . .
C7 C1 C6 C5 179.1(4) . .
C9 N1 C7 C1 112.9(4) . .
N2 N1 C7 C1 -63.9(4) . .
C2 C1 C7 N1 155.5(3) . .
C6 C1 C7 N1 -25.3(5) . .
C12 N4 C8 C4 101.9(5) . .
N5 N4 C8 C4 -78.1(5) . .
C5 C4 C8 N4 -63.7(5) . .
C3 C4 C8 N4 119.4(4) . .
N2 N1 C9 N3 0.4(4) . .
C7 N1 C9 N3 -176.7(3) . .
C10 N3 C9 N1 -0.5(4) . .
Cd1 N3 C9 N1 172.2(2) . .
N1 N2 C10 N3 -0.2(4) . .
C9 N3 C10 N2 0.4(4) . .
Cd1 N3 C10 N2 -169.8(3) . .
N4 N5 C11 N6 -0.8(5) . .
C12 N6 C11 N5 0.8(5) . .
Cd2 N6 C11 N5 -178.5(3) . .
N5 N4 C12 N6 0.0(5) . .
C8 N4 C12 N6 -180.0(4) . .
C11 N6 C12 N4 -0.5(5) . .
Cd2 N6 C12 N4 178.8(3) . .
C15 C13 C14 C15 0.9(7) 2_577 .
C16 C13 C14 C15 -178.0(4) . .
C13 C14 C15 C13 -1.0(7) . 2_577
C18 N7 C16 C13 109.6(4) . .
N8 N7 C16 C13 -62.2(5) . .
C14 C13 C16 N7 -42.1(5) . .
C15 C13 C16 N7 139.0(4) 2_577 .
N7 N8 C17 N9 -0.4(6) . .
C18 N9 C17 N8 0.2(6) . .
Cd1 N9 C17 N8 -155.8(4) . .
N8 N7 C18 N9 -0.4(5) . .
C16 N7 C18 N9 -172.9(4) . .
C17 N9 C18 N7 0.2(5) . .
Cd1 N9 C18 N7 159.3(3) . .
C24 C19 C20 C21 0.1(5) . .
C25 C19 C20 C21 177.0(3) . .
C19 C20 C21 C22 -0.1(5) . .
C19 C20 C21 C26 -177.0(3) . .
C20 C21 C22 C23 -0.2(5) . .
C26 C21 C22 C23 176.8(3) . .
C21 C22 C23 C24 0.6(5) . .
C21 C22 C23 S1 -175.3(3) . .
O6 S1 C23 C22 27.8(4) . .
O5 S1 C23 C22 -91.7(3) . .
O7 S1 C23 C22 147.0(4) . .
O6 S1 C23 C24 -148.1(4) . .
O5 S1 C23 C24 92.4(4) . .
O7 S1 C23 C24 -28.9(4) . .
C20 C19 C24 C23 0.3(5) . .
C25 C19 C24 C23 -176.6(3) . .
C22 C23 C24 C19 -0.6(5) . .
S1 C23 C24 C19 175.2(3) . .
Cd1 O1 C25 O2 2.1(4) . .
Cd1 O1 C25 C19 -177.2(3) . .
Cd1 O2 C25 O1 -2.4(4) . .
Cd1 O2 C25 C19 176.9(3) . .
C24 C19 C25 O1 177.8(3) . .
C20 C19 C25 O1 0.9(5) . .
C24 C19 C25 O2 -1.6(5) . .
C20 C19 C25 O2 -178.5(3) . .
Cd1 O4 C26 O3 8.5(4) 1_655 .
Cd1 O4 C26 C21 -169.1(2) 1_655 .
C22 C21 C26 O3 -162.8(3) . .
C20 C21 C26 O3 14.1(5) . .
C22 C21 C26 O4 14.9(5) . .
C20 C21 C26 O4 -168.2(3) . .
